data_7158637
loop_
_publ_author_name
'Tan Uygun, Meltem'
'Menges, Nurettin'

_publ_section_title
;
 Synthesis of spiroindolenine-cyclopentenedione skeletons and their
 chemical behaviours: the first example of a lactone-type spiroindolenine
 structure.
;
_journal_issue 20
_journal_name_full 'Organic &amp; biomolecular chemistry'
_journal_page_first 4161
_journal_page_last 4166
_journal_paper_doi 10.1039/d2ob00396a
_journal_volume 20
_journal_year 2022
_chemical_formula_moiety 'C27 H19 N O4, C27 H17 N O4'
_chemical_formula_sum 'C27 H18 N O4'
_chemical_formula_weight 420.42
_space_group_crystal_system triclinic
_space_group_IT_number 2
_space_group_name_Hall '-P 1'
_space_group_name_H-M_alt 'P -1'
_atom_sites_solution_hydrogens geom
_audit_update_record
;
2019-11-27 deposited with the CCDC.	2022-04-14 downloaded from the CCDC.
;
_cell_angle_alpha 66.179(7)
_cell_angle_beta 79.925(8)
_cell_angle_gamma 88.526(9)
_cell_formula_units_Z 4
_cell_length_a 9.3467(10)
_cell_length_b 15.2593(17)
_cell_length_c 16.6257(18)
_cell_measurement_reflns_used 1966
_cell_measurement_temperature 296.(2)
_cell_measurement_theta_max 17.9948
_cell_measurement_theta_min 2.5138
_cell_volume 2133.1(4)
_computing_cell_refinement 'APEX2 v2014.9-0 (Bruker AXS)'
_computing_data_collection 'Bruker Instrument Service v2013.12.0.0 (Bruker AXS)'
_computing_data_reduction 'SAINT V8.34A (Bruker AXS)'
_computing_molecular_graphics 'MERCURY (Macrae et al., 2006)'
_computing_publication_material 'PLATON V1.16 (Spek, 2009), SHELXTL V6.14 (Bruker AXS)'
_computing_structure_refinement 'SHELXL-2014/7 (Sheldrick, 2014)'
_computing_structure_solution 'SHELXTL V6.14 (Bruker AXS)'
_diffrn_ambient_temperature 296.(2)
_diffrn_detector_area_resol_mean 8.3333
_diffrn_measured_fraction_theta_full 0.999
_diffrn_measured_fraction_theta_max 0.999
_diffrn_measurement_device_type 'Bruker APEX II QUAZAR three-circle diffractometer'
_diffrn_measurement_method '\f and \w scans'
_diffrn_radiation_monochromator 'multilayer QUAZAR mirrors'
_diffrn_radiation_type MoK\a
_diffrn_radiation_wavelength 0.71073
_diffrn_reflns_av_R_equivalents 0.0889
_diffrn_reflns_av_unetI/netI 0.0917
_diffrn_reflns_limit_h_max 11
_diffrn_reflns_limit_h_min -11
_diffrn_reflns_limit_k_max 18
_diffrn_reflns_limit_k_min -18
_diffrn_reflns_limit_l_max 19
_diffrn_reflns_limit_l_min -19
_diffrn_reflns_number 28845
_diffrn_reflns_theta_full 25.00
_diffrn_reflns_theta_max 25.00
_diffrn_reflns_theta_min 1.36
_diffrn_source 'microfocus sealed tube'
_diffrn_source_type ImuS
_exptl_absorpt_coefficient_mu 0.088
_exptl_absorpt_correction_T_max 0.98
_exptl_absorpt_correction_T_min 0.91
_exptl_absorpt_correction_type multi-scan
_exptl_absorpt_process_details 'SADABS V2014/4 (Bruker AXS)'
_exptl_crystal_colour brown
_exptl_crystal_density_diffrn 1.309
_exptl_crystal_density_method 'not measured'
_exptl_crystal_description block
_exptl_crystal_F_000 876
_exptl_crystal_size_max 0.333
_exptl_crystal_size_mid 0.283
_exptl_crystal_size_min 0.178
_refine_diff_density_max 0.768
_refine_diff_density_min -0.290
_refine_ls_extinction_coef 0.012(3)
_refine_ls_extinction_method 'SHELXL-2014/7 (Sheldrick 2014'
_refine_ls_goodness_of_fit_ref 1.075
_refine_ls_hydrogen_treatment constr
_refine_ls_matrix_type full
_refine_ls_number_parameters 579
_refine_ls_number_reflns 7498
_refine_ls_number_restraints 0
_refine_ls_restrained_S_all 1.075
_refine_ls_R_factor_all 0.1897
_refine_ls_R_factor_gt 0.0946
_refine_ls_shift/su_max 0.001
_refine_ls_shift/su_mean 0.000
_refine_ls_structure_factor_coef Fsqd
_refine_ls_weighting_details 'w=1/[\s^2^(Fo^2^)+(0.1630P)^2^+0.3882P] where P=(Fo^2^+2Fc^2^)/3'
_refine_ls_weighting_scheme calc
_refine_ls_wR_factor_gt 0.2608
_refine_ls_wR_factor_ref 0.3321
_reflns_number_gt 3305
_reflns_number_total 7498
_reflns_threshold_expression 'I > 2\s(I)'
_cod_data_source_file d2ob00396a2.cif
_cod_data_source_block I
_cod_depositor_comments 'Adding full bibliography for 7158637.cif.'
_cod_database_code 7158637

loop_
_space_group_symop_operation_xyz
'x, y, z'
'-x, -y, -z'

loop_
_atom_site_type_symbol
_atom_site_label
_atom_site_fract_x
_atom_site_fract_y
_atom_site_fract_z
_atom_site_U_iso_or_equiv
_atom_site_adp_type
_atom_site_calc_flag
_atom_site_refinement_flags_adp
_atom_site_refinement_flags_occupancy
_atom_site_refinement_flags_posn
_atom_site_occupancy
_atom_site_disorder_assembly
_atom_site_disorder_group
C C1 0.8979(7) 0.6254(5) -0.0272(5) 0.106(2) Uani d . . . 1 . .
H H1A 0.8704 0.6427 -0.0845 0.159 Uiso calc U . R 1 . .
H H1B 0.9928 0.5999 -0.0281 0.159 Uiso calc U . R 1 . .
H H1C 0.8995 0.6812 -0.0142 0.159 Uiso calc U . R 1 . .
C C2 0.7944(6) 0.5541(4) 0.0404(4) 0.0866(18) Uani d . . . 1 . .
H H2A 0.8251 0.5331 0.0979 0.104 Uiso calc U . R 1 . .
H H2B 0.7884 0.4989 0.026 0.104 Uiso calc U . R 1 . .
C C3 0.5496(5) 0.5450(4) 0.1117(4) 0.0599(13) Uani d . . . 1 . .
C C4 0.4174(5) 0.5989(3) 0.1149(3) 0.0566(12) Uani d . . . 1 . .
C C5 0.4051(5) 0.6940(3) 0.0946(3) 0.0540(12) Uani d . . . 1 . .
C C6 0.5223(5) 0.7647(3) 0.0743(3) 0.0555(12) Uani d . . . 1 . .
C C7 0.6397(5) 0.7410(4) 0.1197(4) 0.0674(14) Uani d . . . 1 . .
H H7 0.6427 0.6794 0.1632 0.081 Uiso calc U . R 1 . .
C C8 0.7506(6) 0.8075(5) 0.1009(4) 0.0834(17) Uani d . . . 1 . .
H H8 0.8278 0.7911 0.1319 0.1 Uiso calc U . R 1 . .
C C9 0.7472(6) 0.8982(4) 0.0363(5) 0.0825(18) Uani d . . . 1 . .
H H9 0.8232 0.9428 0.0228 0.099 Uiso calc U . R 1 . .
C C10 0.6336(6) 0.9234(4) -0.0082(4) 0.0770(17) Uani d . . . 1 . .
H H10 0.6325 0.9852 -0.0518 0.092 Uiso calc U . R 1 . .
C C11 0.5195(5) 0.8580(3) 0.0107(4) 0.0683(15) Uani d . . . 1 . .
H H11 0.4412 0.8764 -0.0191 0.082 Uiso calc U . R 1 . .
C C12 0.2746(5) 0.5490(4) 0.1439(3) 0.0651(14) Uani d . . . 1 . .
C C13 0.1662(6) 0.6256(3) 0.1362(3) 0.0637(14) Uani d . . . 1 . .
C C14 0.2497(5) 0.7218(3) 0.0899(3) 0.0624(14) Uani d . . . 1 . .
C C15 0.2192(5) 0.7682(4) -0.0063(4) 0.0649(14) Uani d . . . 1 . .
C C16 0.2591(6) 0.7428(4) -0.0772(4) 0.0733(15) Uani d . . . 1 . .
H H16 0.3178 0.6914 -0.0725 0.088 Uiso calc U . R 1 . .
C C17 0.2097(7) 0.7957(5) -0.1555(4) 0.0873(18) Uani d . . . 1 . .
H H17 0.2336 0.7794 -0.2043 0.105 Uiso calc U . R 1 . .
C C18 0.1238(7) 0.8735(5) -0.1615(4) 0.094(2) Uani d . . . 1 . .
H H18 0.0888 0.9082 -0.2139 0.112 Uiso calc U . R 1 . .
C C19 0.0905(6) 0.8995(4) -0.0900(4) 0.0810(17) Uani d . . . 1 . .
H H19 0.0353 0.9521 -0.0937 0.097 Uiso calc U . R 1 . .
C C20 0.1420(5) 0.8446(4) -0.0133(4) 0.0662(14) Uani d . . . 1 . .
C C21 0.1823(5) 0.7949(4) 0.1221(4) 0.0628(14) Uani d . . . 1 . .
C C22 0.1739(6) 0.7852(4) 0.2152(3) 0.0664(14) Uani d . . . 1 . .
C C23 0.0827(7) 0.8429(4) 0.2472(4) 0.0919(19) Uani d . . . 1 . .
H H23 0.0316 0.8901 0.2093 0.11 Uiso calc U . R 1 . .
C C24 0.0694(10) 0.8292(6) 0.3349(6) 0.116(2) Uani d . . . 1 . .
H H24 0.0076 0.8671 0.3559 0.139 Uiso calc U . R 1 . .
C C25 0.1418(9) 0.7636(6) 0.3908(5) 0.105(2) Uani d . . . 1 . .
H H25 0.1314 0.7566 0.4497 0.126 Uiso calc U . R 1 . .
C C26 0.2276(8) 0.7087(5) 0.3630(4) 0.0926(19) Uani d . . . 1 . .
H H26 0.2773 0.6627 0.403 0.111 Uiso calc U . R 1 . .
C C27 0.2465(6) 0.7170(4) 0.2760(4) 0.0751(15) Uani d . . . 1 . .
H H27 0.3081 0.6768 0.2582 0.09 Uiso calc U . R 1 . .
C C28 0.9213(12) 0.5168(9) 0.3927(9) 0.206(6) Uani d . . . 1 . .
H H28A 0.9391 0.4523 0.4084 0.248 Uiso calc U . R 1 . .
H H28B 0.9979 0.561 0.3795 0.248 Uiso calc U . R 1 . .
C C29 0.7974(15) 0.5437(7) 0.3892(10) 0.209(6) Uani d . . . 1 . .
H H29 0.7717 0.6069 0.374 0.251 Uiso calc U . R 1 . .
C C30 0.5982(9) 0.4803(5) 0.3596(5) 0.099(2) Uani d . . . 1 . .
C C31 0.5012(7) 0.3958(4) 0.3791(4) 0.0755(16) Uani d . . . 1 . .
C C32 0.3460(8) 0.4075(5) 0.3879(5) 0.094(2) Uani d . . . 1 . .
C C33 0.2778(7) 0.3075(4) 0.4202(4) 0.0855(18) Uani d . . . 1 . .
C C35 0.5362(5) 0.3060(3) 0.3913(3) 0.0657(14) Uani d . . . 1 . .
C C36 0.6811(5) 0.2716(4) 0.3740(3) 0.0627(13) Uani d . . . 1 . .
C C37 0.7878(6) 0.3347(4) 0.3100(4) 0.0715(15) Uani d . . . 1 . .
H H37 0.7658 0.3974 0.2767 0.086 Uiso calc U . R 1 . .
C C38 0.9256(7) 0.3054(6) 0.2956(4) 0.0901(19) Uani d . . . 1 . .
H H38 0.9984 0.3487 0.2543 0.108 Uiso calc U . R 1 . .
C C39 0.9564(6) 0.2117(6) 0.3425(5) 0.093(2) Uani d . . . 1 . .
H H39 1.0506 0.192 0.3335 0.111 Uiso calc U . R 1 . .
C C40 0.8491(6) 0.1472(5) 0.4024(4) 0.0838(17) Uani d . . . 1 . .
H H40 0.87 0.0833 0.4316 0.101 Uiso calc U . R 1 . .
C C41 0.7123(5) 0.1757(4) 0.4195(4) 0.0686(15) Uani d . . . 1 . .
H H41 0.6402 0.132 0.4611 0.082 Uiso calc U . R 1 . .
C C43 0.4174(9) 0.2194(5) 0.6045(5) 0.108(2) Uani d . . . 1 . .
H H43 0.4294 0.2859 0.5799 0.13 Uiso calc U . R 1 . .
C C44 0.4178(8) 0.1657(9) 0.6998(7) 0.166(5) Uani d . . . 1 . .
H H44A 0.3387 0.1842 0.735 0.199 Uiso calc U . R 1 . .
H H44B 0.5088 0.1784 0.7145 0.199 Uiso calc U . R 1 . .
C C45 0.3979(7) 0.0530(7) 0.7205(5) 0.120(3) Uani d . . . 1 . .
H H45 0.402 0.005 0.7765 0.144 Uiso calc U . R 1 . .
C C46 0.3754(9) 0.0332(6) 0.6526(5) 0.110(3) Uani d . . . 1 . .
C C47 0.4013(9) 0.1777(9) 0.5552(7) 0.118(3) Uani d . . . 1 . .
C C48 0.3723(9) 0.0951(10) 0.5768(8) 0.137(3) Uani d . . . 1 . .
C C49 0.3724(7) 0.1531(6) 0.4431(10) 0.183(7) Uani d . . . 1 . .
C C50 0.3554(7) 0.1629(9) 0.3433(5) 0.146(5) Uani d . . . 1 . .
C C51 0.3832(6) 0.2464(4) 0.2546(5) 0.0762(16) Uani d . . . 1 . .
H H51 0.4234 0.3033 0.2509 0.091 Uiso calc U . R 1 . .
C C52 0.3556(10) 0.2432(10) 0.1871(7) 0.141(4) Uani d . . . 1 . .
H H52 0.3683 0.2994 0.1353 0.169 Uiso calc U . R 1 . .
C C53 0.3150(14) 0.1754(8) 0.1835(9) 0.148(4) Uani d . . . 1 . .
H H53 0.3008 0.181 0.1276 0.178 Uiso calc U . R 1 . .
C C54 0.2865(8) 0.0922(5) 0.2478(5) 0.097(2) Uani d . . . 1 . .
H H54 0.255 0.0433 0.2342 0.116 Uiso calc U . R 1 . .
C C55 0.2983(7) 0.0704(5) 0.3315(5) 0.098(2) Uani d . . . 1 . .
H H55 0.2766 0.0099 0.3776 0.118 Uiso calc U . R 1 . .
N N1 0.1188(4) 0.8607(3) 0.0688(3) 0.0721(13) Uani d . . . 1 . .
N N2 0.3416(5) 0.0751(4) 0.4844(3) 0.0871(15) Uani d . . . 1 . .
O O1 0.0364(4) 0.6115(3) 0.1603(3) 0.0868(12) Uani d . . . 1 . .
O O2 0.2416(4) 0.4661(3) 0.1656(3) 0.0934(13) Uani d . . . 1 . .
O O3 0.5599(4) 0.4647(3) 0.1620(3) 0.0915(13) Uani d . . . 1 . .
O O4 0.6530(4) 0.5957(2) 0.0448(2) 0.0696(10) Uani d . . . 1 . .
O O5 0.6928(6) 0.4610(3) 0.4129(4) 0.1148(16) Uani d . . . 1 . .
O O6 0.5823(8) 0.5572(3) 0.3050(4) 0.159(3) Uani d . . . 1 . .
O O7 0.2791(6) 0.4776(4) 0.3751(4) 0.146(2) Uani d . . . 1 . .
O O8 0.1525(5) 0.2876(3) 0.4404(3) 0.1107(16) Uani d . . . 1 . .
C C34 0.4042(6) 0.2401(4) 0.4256(6) 0.122(3) Uani d . . . 1 . .

loop_
_atom_site_aniso_label
_atom_site_aniso_U_11
_atom_site_aniso_U_22
_atom_site_aniso_U_33
_atom_site_aniso_U_12
_atom_site_aniso_U_13
_atom_site_aniso_U_23
C1 0.068(4) 0.111(5) 0.137(6) -0.001(4) 0.003(4) -0.055(5)
C2 0.058(4) 0.075(4) 0.119(5) 0.014(3) -0.003(3) -0.037(4)
C3 0.060(3) 0.045(3) 0.074(4) -0.001(3) -0.011(3) -0.024(3)
C4 0.052(3) 0.047(3) 0.065(3) -0.007(2) -0.009(2) -0.017(2)
C5 0.045(3) 0.053(3) 0.059(3) -0.004(2) -0.007(2) -0.018(2)
C6 0.041(3) 0.055(3) 0.068(3) -0.005(2) 0.002(2) -0.026(3)
C7 0.056(3) 0.062(3) 0.085(4) -0.006(3) -0.005(3) -0.034(3)
C8 0.059(4) 0.096(5) 0.112(5) -0.011(3) -0.017(3) -0.057(4)
C9 0.060(4) 0.073(4) 0.126(5) -0.022(3) 0.011(4) -0.063(4)
C10 0.060(4) 0.055(3) 0.105(5) -0.011(3) 0.012(3) -0.032(3)
C11 0.052(3) 0.053(3) 0.087(4) -0.001(2) -0.002(3) -0.019(3)
C12 0.062(3) 0.054(3) 0.073(4) -0.009(3) -0.005(3) -0.021(3)
C13 0.048(3) 0.062(3) 0.076(4) -0.013(3) -0.004(3) -0.024(3)
C14 0.049(3) 0.056(3) 0.075(4) -0.008(2) -0.004(2) -0.022(3)
C15 0.055(3) 0.072(4) 0.063(4) -0.016(3) -0.003(3) -0.024(3)
C16 0.063(3) 0.077(4) 0.073(4) -0.008(3) -0.009(3) -0.025(3)
C17 0.084(4) 0.118(5) 0.065(4) -0.024(4) 0.000(3) -0.046(4)
C18 0.093(5) 0.111(5) 0.056(4) -0.011(4) -0.025(3) -0.007(4)
C19 0.065(4) 0.096(4) 0.068(4) 0.003(3) -0.016(3) -0.017(3)
C20 0.055(3) 0.079(4) 0.058(3) -0.010(3) -0.004(3) -0.023(3)
C21 0.043(3) 0.058(3) 0.081(4) -0.003(2) -0.008(3) -0.022(3)
C22 0.067(3) 0.077(4) 0.056(3) -0.021(3) 0.003(3) -0.033(3)
C23 0.111(5) 0.085(4) 0.073(4) 0.025(4) -0.014(4) -0.028(3)
C24 0.156(7) 0.105(6) 0.098(6) 0.014(5) -0.002(5) -0.063(5)
C25 0.120(6) 0.129(6) 0.078(5) -0.014(5) -0.011(4) -0.055(5)
C26 0.095(5) 0.110(5) 0.062(4) -0.010(4) -0.009(3) -0.025(4)
C27 0.069(4) 0.074(4) 0.080(4) 0.009(3) -0.012(3) -0.031(3)
C28 0.115(8) 0.194(12) 0.266(15) -0.042(8) -0.023(9) -0.049(10)
C29 0.195(12) 0.124(8) 0.362(19) 0.009(8) -0.148(13) -0.115(10)
C30 0.147(7) 0.063(4) 0.083(5) -0.008(4) -0.027(5) -0.021(4)
C31 0.097(5) 0.054(3) 0.064(4) -0.003(3) -0.008(3) -0.014(3)
C32 0.090(5) 0.080(4) 0.111(5) 0.034(4) -0.018(4) -0.038(4)
C33 0.061(4) 0.079(4) 0.114(5) 0.016(3) -0.003(3) -0.043(4)
C35 0.059(3) 0.054(3) 0.067(3) -0.001(2) -0.004(3) -0.008(3)
C36 0.053(3) 0.070(3) 0.063(3) -0.004(3) -0.004(3) -0.027(3)
C37 0.061(4) 0.075(4) 0.071(4) -0.017(3) 0.002(3) -0.027(3)
C38 0.072(4) 0.119(6) 0.079(4) -0.028(4) 0.007(3) -0.046(4)
C39 0.047(3) 0.130(6) 0.114(5) 0.004(4) -0.009(4) -0.065(5)
C40 0.060(4) 0.093(4) 0.096(5) 0.009(3) -0.011(3) -0.037(4)
C41 0.048(3) 0.069(4) 0.078(4) 0.004(3) -0.004(3) -0.022(3)
C43 0.163(7) 0.083(4) 0.085(5) 0.009(4) 0.003(5) -0.052(4)
C44 0.066(5) 0.334(15) 0.185(10) -0.028(7) 0.010(5) -0.205(11)
C45 0.093(5) 0.167(8) 0.067(5) -0.021(5) -0.008(4) -0.016(5)
C46 0.136(7) 0.111(6) 0.059(4) 0.025(5) -0.037(4) -0.003(4)
C47 0.080(5) 0.176(9) 0.129(8) 0.032(6) -0.031(5) -0.090(8)
C48 0.086(6) 0.173(10) 0.149(10) -0.005(7) 0.008(6) -0.074(10)
C49 0.034(4) 0.073(5) 0.42(2) 0.003(3) -0.028(6) -0.088(8)
C50 0.054(4) 0.364(15) 0.120(6) 0.100(6) -0.063(4) -0.185(9)
C51 0.065(4) 0.090(4) 0.087(5) 0.004(3) -0.018(3) -0.048(4)
C52 0.100(6) 0.211(13) 0.100(7) 0.027(7) -0.003(5) -0.059(9)
C53 0.178(11) 0.116(8) 0.158(10) 0.044(7) -0.006(8) -0.074(8)
C54 0.134(6) 0.073(4) 0.098(5) 0.010(4) -0.037(4) -0.043(4)
C55 0.094(5) 0.114(5) 0.088(5) 0.010(4) -0.031(4) -0.038(4)
N1 0.053(3) 0.061(3) 0.092(4) 0.002(2) -0.011(2) -0.022(3)
N2 0.079(3) 0.062(3) 0.097(4) -0.010(3) 0.014(3) -0.021(3)
O1 0.061(3) 0.082(3) 0.107(3) -0.015(2) -0.002(2) -0.032(2)
O2 0.081(3) 0.055(2) 0.134(4) -0.018(2) -0.001(2) -0.035(2)
O3 0.080(3) 0.052(2) 0.114(3) 0.0035(19) -0.009(2) -0.008(2)
O4 0.056(2) 0.060(2) 0.080(3) 0.0066(18) -0.0017(19) -0.0212(19)
O5 0.138(4) 0.096(3) 0.121(4) -0.015(3) -0.048(3) -0.043(3)
O6 0.259(7) 0.062(3) 0.139(5) -0.031(4) -0.083(5) -0.004(3)
O7 0.151(5) 0.094(3) 0.196(6) 0.067(3) -0.045(4) -0.059(4)
O8 0.072(3) 0.125(4) 0.149(4) 0.025(3) -0.012(3) -0.074(3)
C34 0.054(4) 0.054(4) 0.210(9) -0.001(3) 0.029(4) -0.025(4)

loop_
_atom_type_symbol
_atom_type_description
_atom_type_scat_dispersion_real
_atom_type_scat_dispersion_imag
_atom_type_scat_source
C C 0.0033 0.0016 'International Tables Vol C Tables 4.2.6.8 and 6.1.1.4'
H H 0.0000 0.0000 'International Tables Vol C Tables 4.2.6.8 and 6.1.1.4'
N N 0.0061 0.0033 'International Tables Vol C Tables 4.2.6.8 and 6.1.1.4'
O O 0.0106 0.0060 'International Tables Vol C Tables 4.2.6.8 and 6.1.1.4'

loop_
_geom_angle_atom_site_label_1
_geom_angle_atom_site_label_2
_geom_angle_atom_site_label_3
_geom_angle_site_symmetry_1
_geom_angle_site_symmetry_3
_geom_angle
_geom_angle_publ_flag
C2 C1 H1A . . 109.5 ?
C2 C1 H1B . . 109.5 ?
H1A C1 H1B . . 109.5 ?
C2 C1 H1C . . 109.5 ?
H1A C1 H1C . . 109.5 ?
H1B C1 H1C . . 109.5 ?
C1 C2 O4 . . 108.9(5) ?
C1 C2 H2A . . 109.9 ?
O4 C2 H2A . . 109.9 ?
C1 C2 H2B . . 109.9 ?
O4 C2 H2B . . 109.9 ?
H2A C2 H2B . . 108.3 ?
O3 C3 O4 . . 124.2(5) ?
O3 C3 C4 . . 123.8(5) ?
O4 C3 C4 . . 112.0(4) ?
C5 C4 C12 . . 111.0(4) ?
C5 C4 C3 . . 129.1(4) ?
C12 C4 C3 . . 120.0(4) ?
C4 C5 C6 . . 127.1(4) ?
C4 C5 C14 . . 111.1(4) ?
C6 C5 C14 . . 121.8(4) ?
C11 C6 C7 . . 118.2(4) ?
C11 C6 C5 . . 121.2(4) ?
C7 C6 C5 . . 120.6(4) ?
C8 C7 C6 . . 120.9(5) ?
C8 C7 H7 . . 119.6 ?
C6 C7 H7 . . 119.6 ?
C9 C8 C7 . . 119.8(5) ?
C9 C8 H8 . . 120.1 ?
C7 C8 H8 . . 120.1 ?
C10 C9 C8 . . 120.5(5) ?
C10 C9 H9 . . 119.7 ?
C8 C9 H9 . . 119.7 ?
C9 C10 C11 . . 120.7(5) ?
C9 C10 H10 . . 119.7 ?
C11 C10 H10 . . 119.7 ?
C10 C11 C6 . . 119.9(5) ?
C10 C11 H11 . . 120.0 ?
C6 C11 H11 . . 120.0 ?
O2 C12 C4 . . 130.3(5) ?
O2 C12 C13 . . 123.9(5) ?
C4 C12 C13 . . 105.6(4) ?
O1 C13 C12 . . 125.4(4) ?
O1 C13 C14 . . 127.1(5) ?
C12 C13 C14 . . 107.6(4) ?
C21 C14 C5 . . 122.8(4) ?
C21 C14 C13 . . 112.3(4) ?
C5 C14 C13 . . 102.4(4) ?
C21 C14 C15 . . 98.1(4) ?
C5 C14 C15 . . 113.4(4) ?
C13 C14 C15 . . 107.5(4) ?
C20 C15 C16 . . 121.8(5) ?
C20 C15 C14 . . 107.4(5) ?
C16 C15 C14 . . 130.7(5) ?
C15 C16 C17 . . 118.1(6) ?
C15 C16 H16 . . 121.0 ?
C17 C16 H16 . . 121.0 ?
C16 C17 C18 . . 120.0(6) ?
C16 C17 H17 . . 120.0 ?
C18 C17 H17 . . 120.0 ?
C19 C18 C17 . . 120.4(6) ?
C19 C18 H18 . . 119.8 ?
C17 C18 H18 . . 119.8 ?
C20 C19 C18 . . 117.6(6) ?
C20 C19 H19 . . 121.2 ?
C18 C19 H19 . . 121.2 ?
C15 C20 C19 . . 122.0(6) ?
C15 C20 N1 . . 112.3(5) ?
C19 C20 N1 . . 125.6(6) ?
N1 C21 C22 . . 120.4(5) ?
N1 C21 C14 . . 116.6(5) ?
C22 C21 C14 . . 122.6(5) ?
C27 C22 C23 . . 116.6(5) ?
C27 C22 C21 . . 123.2(5) ?
C23 C22 C21 . . 120.1(5) ?
C24 C23 C22 . . 119.4(6) ?
C24 C23 H23 . . 120.3 ?
C22 C23 H23 . . 120.3 ?
C25 C24 C23 . . 122.1(7) ?
C25 C24 H24 . . 119.0 ?
C23 C24 H24 . . 119.0 ?
C26 C25 C24 . . 120.0(7) ?
C26 C25 H25 . . 120.0 ?
C24 C25 H25 . . 120.0 ?
C25 C26 C27 . . 121.8(7) ?
C25 C26 H26 . . 119.1 ?
C27 C26 H26 . . 119.1 ?
C26 C27 C22 . . 120.0(6) ?
C26 C27 H27 . . 120.0 ?
C22 C27 H27 . . 120.0 ?
C29 C28 H28A . . 120.0 ?
C29 C28 H28B . . 120.0 ?
H28A C28 H28B . . 120.0 ?
C28 C29 O5 . . 110.7(10) ?
C28 C29 H29 . . 124.7 ?
O5 C29 H29 . . 124.7 ?
O6 C30 O5 . . 125.2(7) ?
O6 C30 C31 . . 122.0(7) ?
O5 C30 C31 . . 112.7(6) ?
C35 C31 C32 . . 112.6(5) ?
C35 C31 C30 . . 129.1(6) ?
C32 C31 C30 . . 118.3(6) ?
O7 C32 C31 . . 130.3(7) ?
O7 C32 C33 . . 124.4(6) ?
C31 C32 C33 . . 105.4(5) ?
O8 C33 C32 . . 125.1(6) ?
O8 C33 C34 . . 128.4(6) ?
C32 C33 C34 . . 106.5(5) ?
C31 C35 C36 . . 127.6(5) ?
C31 C35 C34 . . 111.0(5) ?
C36 C35 C34 . . 121.4(5) ?
C37 C36 C41 . . 119.6(5) ?
C37 C36 C35 . . 119.1(5) ?
C41 C36 C35 . . 121.3(4) ?
C38 C37 C36 . . 120.1(6) ?
C38 C37 H37 . . 119.9 ?
C36 C37 H37 . . 119.9 ?
C37 C38 C39 . . 119.8(6) ?
C37 C38 H38 . . 120.1 ?
C39 C38 H38 . . 120.1 ?
C40 C39 C38 . . 120.4(6) ?
C40 C39 H39 . . 119.8 ?
C38 C39 H39 . . 119.8 ?
C41 C40 C39 . . 120.6(6) ?
C41 C40 H40 . . 119.7 ?
C39 C40 H40 . . 119.7 ?
C40 C41 C36 . . 119.4(5) ?
C40 C41 H41 . . 120.3 ?
C36 C41 H41 . . 120.3 ?
C47 C43 C44 . . 121.4(8) ?
C47 C43 H43 . . 119.3 ?
C44 C43 H43 . . 119.3 ?
C43 C44 C45 . . 106.9(6) ?
C43 C44 H44A . . 110.3 ?
C45 C44 H44A . . 110.3 ?
C43 C44 H44B . . 110.3 ?
C45 C44 H44B . . 110.3 ?
H44A C44 H44B . . 108.6 ?
C46 C45 C44 . . 116.1(7) ?
C46 C45 H45 . . 122.0 ?
C44 C45 H45 . . 122.0 ?
C48 C46 C45 . . 123.7(10) ?
C48 C47 C43 . . 127.9(12) ?
C48 C47 C34 . . 106.1(9) ?
C43 C47 C34 . . 125.9(10) ?
C47 C48 C46 . . 123.2(13) ?
C47 C48 N2 . . 110.1(11) ?
C46 C48 N2 . . 126.5(11) ?
N2 C49 C34 . . 158.5(15) ?
N2 C49 C50 . . 101.4(9) ?
C34 C49 C50 . . 99.8(10) ?
C51 C50 C55 . . 109.5(5) ?
C51 C50 C49 . . 131.2(9) ?
C55 C50 C49 . . 119.3(8) ?
C52 C51 C50 . . 122.9(9) ?
C52 C51 H51 . . 118.6 ?
C50 C51 H51 . . 118.6 ?
C53 C52 C51 . . 123.9(15) ?
C53 C52 H52 . . 118.1 ?
C51 C52 H52 . . 118.1 ?
C52 C53 C54 . . 127.3(15) ?
C52 C53 H53 . . 116.3 ?
C54 C53 H53 . . 116.3 ?
C53 C54 C55 . . 125.3(8) ?
C53 C54 H54 . . 117.4 ?
C55 C54 H54 . . 117.4 ?
C54 C55 C50 . . 111.0(6) ?
C54 C55 H55 . . 124.5 ?
C50 C55 H55 . . 124.5 ?
C21 N1 C20 . . 105.3(5) ?
C49 N2 C48 . . 87.1(9) ?
C3 O4 C2 . . 117.0(4) ?
C30 O5 C29 . . 112.8(6) ?
C49 C34 C35 . . 137.9(6) ?
C49 C34 C33 . . 117.3(6) ?
C35 C34 C33 . . 103.8(5) ?
C49 C34 C47 . . 77.9(8) ?
C35 C34 C47 . . 103.6(6) ?
C33 C34 C47 . . 102.0(5) ?

loop_
_geom_bond_atom_site_label_1
_geom_bond_atom_site_label_2
_geom_bond_site_symmetry_2
_geom_bond_distance
_geom_bond_publ_flag
C1 C2 . 1.438(8) ?
C1 H1A . 0.96 ?
C1 H1B . 0.96 ?
C1 H1C . 0.96 ?
C2 O4 . 1.454(6) ?
C2 H2A . 0.97 ?
C2 H2B . 0.97 ?
C3 O3 . 1.186(5) ?
C3 O4 . 1.318(6) ?
C3 C4 . 1.472(7) ?
C4 C5 . 1.357(6) ?
C4 C12 . 1.457(6) ?
C5 C6 . 1.454(6) ?
C5 C14 . 1.509(6) ?
C6 C11 . 1.392(6) ?
C6 C7 . 1.398(7) ?
C7 C8 . 1.374(7) ?
C7 H7 . 0.93 ?
C8 C9 . 1.371(8) ?
C8 H8 . 0.93 ?
C9 C10 . 1.359(8) ?
C9 H9 . 0.93 ?
C10 C11 . 1.384(7) ?
C10 H10 . 0.93 ?
C11 H11 . 0.93 ?
C12 O2 . 1.199(5) ?
C12 C13 . 1.508(7) ?
C13 O1 . 1.206(5) ?
C13 C14 . 1.514(7) ?
C14 C21 . 1.502(7) ?
C14 C15 . 1.542(7) ?
C15 C20 . 1.331(7) ?
C15 C16 . 1.373(7) ?
C16 C17 . 1.379(8) ?
C16 H16 . 0.93 ?
C17 C18 . 1.396(9) ?
C17 H17 . 0.93 ?
C18 C19 . 1.382(9) ?
C18 H18 . 0.93 ?
C19 C20 . 1.376(7) ?
C19 H19 . 0.93 ?
C20 N1 . 1.461(7) ?
C21 N1 . 1.258(6) ?
C21 C22 . 1.482(7) ?
C22 C27 . 1.386(7) ?
C22 C23 . 1.402(8) ?
C23 C24 . 1.369(10) ?
C23 H23 . 0.93 ?
C24 C25 . 1.325(10) ?
C24 H24 . 0.93 ?
C25 C26 . 1.307(9) ?
C25 H25 . 0.93 ?
C26 C27 . 1.379(8) ?
C26 H26 . 0.93 ?
C27 H27 . 0.93 ?
C28 C29 . 1.222(13) ?
C28 H28A . 0.93 ?
C28 H28B . 0.93 ?
C29 O5 . 1.493(11) ?
C29 H29 . 0.93 ?
C30 O6 . 1.183(7) ?
C30 O5 . 1.304(8) ?
C30 C31 . 1.487(8) ?
C31 C35 . 1.343(7) ?
C31 C32 . 1.446(8) ?
C32 O7 . 1.186(7) ?
C32 C33 . 1.513(9) ?
C33 O8 . 1.173(7) ?
C33 C34 . 1.537(8) ?
C35 C36 . 1.464(7) ?
C35 C34 . 1.487(8) ?
C36 C37 . 1.380(7) ?
C36 C41 . 1.399(7) ?
C37 C38 . 1.365(8) ?
C37 H37 . 0.93 ?
C38 C39 . 1.376(8) ?
C38 H38 . 0.93 ?
C39 C40 . 1.369(8) ?
C39 H39 . 0.93 ?
C40 C41 . 1.360(7) ?
C40 H40 . 0.93 ?
C41 H41 . 0.93 ?
C43 C47 . 1.251(11) ?
C43 C44 . 1.462(11) ?
C43 H43 . 0.93 ?
C44 C45 . 1.621(12) ?
C44 H44A . 0.97 ?
C44 H44B . 0.97 ?
C45 C46 . 1.330(11) ?
C45 H45 . 0.93 ?
C46 C48 . 1.238(12) ?
C47 C48 . 1.187(12) ?
C47 C34 . 1.969(13) ?
C48 N2 . 1.753(13) ?
C49 N2 . 1.122(9) ?
C49 C34 . 1.270(9) ?
C49 C50 . 1.640(15) ?
C50 C51 . 1.493(11) ?
C50 C55 . 1.618(12) ?
C51 C52 . 1.215(11) ?
C51 H51 . 0.93 ?
C52 C53 . 1.138(12) ?
C52 H52 . 0.93 ?
C53 C54 . 1.284(12) ?
C53 H53 . 0.93 ?
C54 C55 . 1.318(9) ?
C54 H54 . 0.93 ?
C55 H55 . 0.93 ?

loop_
_geom_torsion_atom_site_label_1
_geom_torsion_atom_site_label_2
_geom_torsion_atom_site_label_3
_geom_torsion_atom_site_label_4
_geom_torsion_site_symmetry_1
_geom_torsion_site_symmetry_2
_geom_torsion_site_symmetry_3
_geom_torsion_site_symmetry_4
_geom_torsion
_geom_torsion_publ_flag
O3 C3 C4 C5 . . . . 146.6(6) ?
O4 C3 C4 C5 . . . . -35.4(7) ?
O3 C3 C4 C12 . . . . -32.8(8) ?
O4 C3 C4 C12 . . . . 145.2(5) ?
C12 C4 C5 C6 . . . . 171.6(5) ?
C3 C4 C5 C6 . . . . -7.9(9) ?
C12 C4 C5 C14 . . . . -11.6(6) ?
C3 C4 C5 C14 . . . . 168.9(5) ?
C4 C5 C6 C11 . . . . 143.8(5) ?
C14 C5 C6 C11 . . . . -32.7(7) ?
C4 C5 C6 C7 . . . . -37.4(8) ?
C14 C5 C6 C7 . . . . 146.1(5) ?
C11 C6 C7 C8 . . . . -1.1(8) ?
C5 C6 C7 C8 . . . . -180.0(5) ?
C6 C7 C8 C9 . . . . -0.5(8) ?
C7 C8 C9 C10 . . . . 1.2(9) ?
C8 C9 C10 C11 . . . . -0.2(9) ?
C9 C10 C11 C6 . . . . -1.6(8) ?
C7 C6 C11 C10 . . . . 2.2(8) ?
C5 C6 C11 C10 . . . . -179.0(5) ?
C5 C4 C12 O2 . . . . 178.5(6) ?
C3 C4 C12 O2 . . . . -2.0(9) ?
C5 C4 C12 C13 . . . . 2.2(6) ?
C3 C4 C12 C13 . . . . -178.2(4) ?
O2 C12 C13 O1 . . . . 9.2(9) ?
C4 C12 C13 O1 . . . . -174.3(5) ?
O2 C12 C13 C14 . . . . -168.8(5) ?
C4 C12 C13 C14 . . . . 7.8(5) ?
C4 C5 C14 C21 . . . . 142.8(5) ?
C6 C5 C14 C21 . . . . -40.2(7) ?
C4 C5 C14 C13 . . . . 15.7(5) ?
C6 C5 C14 C13 . . . . -167.3(4) ?
C4 C5 C14 C15 . . . . -99.8(5) ?
C6 C5 C14 C15 . . . . 77.2(6) ?
O1 C13 C14 C21 . . . . 34.9(7) ?
C12 C13 C14 C21 . . . . -147.2(4) ?
O1 C13 C14 C5 . . . . 168.5(5) ?
C12 C13 C14 C5 . . . . -13.7(5) ?
O1 C13 C14 C15 . . . . -71.9(7) ?
C12 C13 C14 C15 . . . . 106.0(5) ?
C21 C14 C15 C20 . . . . -4.0(5) ?
C5 C14 C15 C20 . . . . -135.1(4) ?
C13 C14 C15 C20 . . . . 112.5(5) ?
C21 C14 C15 C16 . . . . 175.5(5) ?
C5 C14 C15 C16 . . . . 44.4(7) ?
C13 C14 C15 C16 . . . . -68.0(6) ?
C20 C15 C16 C17 . . . . -3.7(7) ?
C14 C15 C16 C17 . . . . 176.8(5) ?
C15 C16 C17 C18 . . . . 1.1(8) ?
C16 C17 C18 C19 . . . . 1.4(9) ?
C17 C18 C19 C20 . . . . -1.5(9) ?
C16 C15 C20 C19 . . . . 3.8(8) ?
C14 C15 C20 C19 . . . . -176.7(4) ?
C16 C15 C20 N1 . . . . -177.0(4) ?
C14 C15 C20 N1 . . . . 2.6(5) ?
C18 C19 C20 C15 . . . . -1.1(8) ?
C18 C19 C20 N1 . . . . 179.8(5) ?
C5 C14 C21 N1 . . . . 129.3(5) ?
C13 C14 C21 N1 . . . . -108.1(5) ?
C15 C14 C21 N1 . . . . 4.7(5) ?
C5 C14 C21 C22 . . . . -58.0(6) ?
C13 C14 C21 C22 . . . . 64.7(6) ?
C15 C14 C21 C22 . . . . 177.4(4) ?
N1 C21 C22 C27 . . . . -177.1(5) ?
C14 C21 C22 C27 . . . . 10.4(7) ?
N1 C21 C22 C23 . . . . 6.7(7) ?
C14 C21 C22 C23 . . . . -165.8(5) ?
C27 C22 C23 C24 . . . . -0.3(9) ?
C21 C22 C23 C24 . . . . 176.1(6) ?
C22 C23 C24 C25 . . . . 0.9(12) ?
C23 C24 C25 C26 . . . . -0.9(13) ?
C24 C25 C26 C27 . . . . 0.3(11) ?
C25 C26 C27 C22 . . . . 0.2(9) ?
C23 C22 C27 C26 . . . . -0.2(8) ?
C21 C22 C27 C26 . . . . -176.5(5) ?
O6 C30 C31 C35 . . . . 136.0(8) ?
O5 C30 C31 C35 . . . . -48.4(9) ?
O6 C30 C31 C32 . . . . -44.8(10) ?
O5 C30 C31 C32 . . . . 130.8(7) ?
C35 C31 C32 O7 . . . . -173.9(7) ?
C30 C31 C32 O7 . . . . 6.8(11) ?
C35 C31 C32 C33 . . . . 7.2(7) ?
C30 C31 C32 C33 . . . . -172.1(5) ?
O7 C32 C33 O8 . . . . -4.1(12) ?
C31 C32 C33 O8 . . . . 174.9(7) ?
O7 C32 C33 C34 . . . . 179.0(7) ?
C31 C32 C33 C34 . . . . -2.0(7) ?
C32 C31 C35 C36 . . . . 169.7(5) ?
C30 C31 C35 C36 . . . . -11.1(10) ?
C32 C31 C35 C34 . . . . -9.7(8) ?
C30 C31 C35 C34 . . . . 169.6(7) ?
C31 C35 C36 C37 . . . . -26.8(8) ?
C34 C35 C36 C37 . . . . 152.6(6) ?
C31 C35 C36 C41 . . . . 154.8(6) ?
C34 C35 C36 C41 . . . . -25.9(8) ?
C41 C36 C37 C38 . . . . -4.5(8) ?
C35 C36 C37 C38 . . . . 177.0(5) ?
C36 C37 C38 C39 . . . . 2.6(9) ?
C37 C38 C39 C40 . . . . 1.1(10) ?
C38 C39 C40 C41 . . . . -3.1(9) ?
C39 C40 C41 C36 . . . . 1.2(9) ?
C37 C36 C41 C40 . . . . 2.5(8) ?
C35 C36 C41 C40 . . . . -179.0(5) ?
C47 C43 C44 C45 . . . . 1.1(10) ?
C43 C44 C45 C46 . . . . -4.7(9) ?
C44 C45 C46 C48 . . . . 1.6(12) ?
C44 C43 C47 C48 . . . . 7.1(15) ?
C44 C43 C47 C34 . . . . -178.1(6) ?
C43 C47 C48 C46 . . . . -11.7(18) ?
C34 C47 C48 C46 . . . . 172.7(8) ?
C43 C47 C48 N2 . . . . 173.3(8) ?
C34 C47 C48 N2 . . . . -2.3(9) ?
C45 C46 C48 C47 . . . . 6.5(16) ?
C45 C46 C48 N2 . . . . -179.3(7) ?
N2 C49 C50 C51 . . . . -178.0(6) ?
C34 C49 C50 C51 . . . . 5.6(8) ?
N2 C49 C50 C55 . . . . 2.5(7) ?
C34 C49 C50 C55 . . . . -173.9(5) ?
C55 C50 C51 C52 . . . . 4.6(9) ?
C49 C50 C51 C52 . . . . -174.9(7) ?
C50 C51 C52 C53 . . . . -5.2(16) ?
C51 C52 C53 C54 . . . . 2.(2) ?
C52 C53 C54 C55 . . . . 1.(2) ?
C53 C54 C55 C50 . . . . -0.5(11) ?
C51 C50 C55 C54 . . . . -1.8(7) ?
C49 C50 C55 C54 . . . . 177.8(5) ?
C22 C21 N1 C20 . . . . -176.3(4) ?
C14 C21 N1 C20 . . . . -3.4(5) ?
C15 C20 N1 C21 . . . . 0.3(6) ?
C19 C20 N1 C21 . . . . 179.5(5) ?
C34 C49 N2 C48 . . . . -9.7(19) ?
C50 C49 N2 C48 . . . . 180.0(5) ?
C47 C48 N2 C49 . . . . 3.9(9) ?
C46 C48 N2 C49 . . . . -170.9(9) ?
O3 C3 O4 C2 . . . . -8.6(8) ?
C4 C3 O4 C2 . . . . 173.4(4) ?
C1 C2 O4 C3 . . . . -170.6(5) ?
O6 C30 O5 C29 . . . . -8.8(13) ?
C31 C30 O5 C29 . . . . 175.8(8) ?
C28 C29 O5 C30 . . . . -136.3(12) ?
N2 C49 C34 C35 . . . . 105.(2) ?
C50 C49 C34 C35 . . . . -84.4(13) ?
N2 C49 C34 C33 . . . . -89.(2) ?
C50 C49 C34 C33 . . . . 81.4(9) ?
N2 C49 C34 C47 . . . . 8.4(18) ?
C50 C49 C34 C47 . . . . 178.7(4) ?
C31 C35 C34 C49 . . . . 174.7(14) ?
C36 C35 C34 C49 . . . . -4.7(18) ?
C31 C35 C34 C33 . . . . 7.7(8) ?
C36 C35 C34 C33 . . . . -171.7(5) ?
C31 C35 C34 C47 . . . . -98.5(6) ?
C36 C35 C34 C47 . . . . 82.1(7) ?
O8 C33 C34 C49 . . . . 9.9(15) ?
C32 C33 C34 C49 . . . . -173.3(10) ?
O8 C33 C34 C35 . . . . -179.8(7) ?
C32 C33 C34 C35 . . . . -3.1(8) ?
O8 C33 C34 C47 . . . . -72.5(9) ?
C32 C33 C34 C47 . . . . 104.3(6) ?
